data_4110506
loop_
_publ_author_name
'Noach Treitel'
'Lior Eshdat'
'Tuvia Sheradsky'
'Patrick M. Donovan'
'Rik R. Tykwinski'
'Lawrence T. Scott'
'Henning Hopf'
'Mordecai Rabinovitz'

_publ_contact_author_address
; Department of Chemistry
  University of Alberta
  Edmonton, Alberta T6G 2G2
  Canada
;
_publ_contact_author_email rik.tykwinski@ualberta.ca
_publ_contact_author_fax 1(780)4928231
_publ_contact_author_name 'Dr. Rik R. Tykwinski'
_publ_contact_author_phone 1(780)4925307
_publ_section_title
;
 Reductive Bergman-Type Cyclizations of Cross-Conjugated Enediynes to
 Fulvene and Fulvalene Anions: The Role of the Substituent
;
_journal_name_full 'Journal of the American Chemical Society'
_journal_page_first 4703
_journal_page_last 4709
_journal_paper_doi 10.1021/ja0566477
_journal_volume 128
_journal_year 2006
_chemical_formula_sum 'C48 H28'
_chemical_formula_weight 604.70
_chemical_name_systematic
; 
 ? 
;
_space_group_IT_number 2
_symmetry_cell_setting triclinic
_symmetry_space_group_name_Hall '-P 1'
_symmetry_space_group_name_H-M 'P -1'
_atom_sites_solution_hydrogens geom
_atom_sites_solution_primary direct
_atom_sites_solution_secondary difmap
_audit_creation_method SHELXL-97
_cell_angle_alpha 77.9220(10)
_cell_angle_beta 76.9980(10)
_cell_angle_gamma 86.3760(10)
_cell_formula_units_Z 2
_cell_length_a 9.6788(6)
_cell_length_b 10.9806(7)
_cell_length_c 16.3051(10)
_cell_measurement_reflns_used 6130
_cell_measurement_temperature 193(2)
_cell_measurement_theta_max 28.30
_cell_measurement_theta_min 2.27
_cell_volume 1650.85(18)
_computing_cell_refinement 'Bruker SMART'
_computing_data_collection 'Bruker SMART'
_computing_data_reduction 'Bruker SAINT'
_computing_molecular_graphics 'Bruker SHELXTL'
_computing_publication_material 'Bruker SHELXTL'
_computing_structure_refinement 'SHELXL-97 (Sheldrick, 1997)'
_computing_structure_solution 'SHELXS-97 (Sheldrick, 1990)'
_diffrn_ambient_temperature 193(2)
_diffrn_measured_fraction_theta_full 0.990
_diffrn_measured_fraction_theta_max 0.990
_diffrn_measurement_device_type 'CCD area detector'
_diffrn_measurement_method 'phi and omega scans'
_diffrn_radiation_monochromator graphite
_diffrn_radiation_source 'fine-focus sealed tube'
_diffrn_radiation_type MoK\a
_diffrn_radiation_wavelength 0.71073
_diffrn_reflns_av_R_equivalents 0.0546
_diffrn_reflns_av_sigmaI/netI 0.0473
_diffrn_reflns_limit_h_max 12
_diffrn_reflns_limit_h_min -12
_diffrn_reflns_limit_k_max 14
_diffrn_reflns_limit_k_min -12
_diffrn_reflns_limit_l_max 18
_diffrn_reflns_limit_l_min -21
_diffrn_reflns_number 12447
_diffrn_reflns_theta_full 28.32
_diffrn_reflns_theta_max 28.32
_diffrn_reflns_theta_min 1.31
_exptl_absorpt_coefficient_mu 0.069
_exptl_absorpt_correction_type none
_exptl_crystal_colour red
_exptl_crystal_density_diffrn 1.217
_exptl_crystal_F_000 632
_exptl_crystal_size_max 0.5
_exptl_crystal_size_mid 0.48
_exptl_crystal_size_min 0.30
_refine_diff_density_max 0.433
_refine_diff_density_min -0.168
_refine_diff_density_rms 0.059
_refine_ls_extinction_method none
_refine_ls_goodness_of_fit_ref 1.033
_refine_ls_hydrogen_treatment constr
_refine_ls_matrix_type full
_refine_ls_number_parameters 433
_refine_ls_number_reflns 8132
_refine_ls_number_restraints 0
_refine_ls_restrained_S_all 1.033
_refine_ls_R_factor_all 0.0616
_refine_ls_R_factor_gt 0.0517
_refine_ls_shift/su_max 0.001
_refine_ls_shift/su_mean 0.000
_refine_ls_structure_factor_coef Fsqd
_refine_ls_weighting_details 'calc w=1/[\s^2^(Fo^2^)+(0.0994P)^2^+0.0000P] where P=(Fo^2^+2Fc^2^)/3'
_refine_ls_weighting_scheme calc
_refine_ls_wR_factor_gt 0.1427
_refine_ls_wR_factor_ref 0.1501
_reflns_number_gt 6472
_reflns_number_total 8132
_reflns_threshold_expression >2sigma(I)
_cod_data_source_file ja0566477si20051012_043247.cif
_cod_data_source_block pat06t
_cod_database_code 4110506

loop_
_symmetry_equiv_pos_as_xyz
'x, y, z'
'-x, -y, -z'

loop_
_atom_site_label
_atom_site_type_symbol
_atom_site_fract_x
_atom_site_fract_y
_atom_site_fract_z
_atom_site_U_iso_or_equiv
_atom_site_adp_type
_atom_site_occupancy
_atom_site_symmetry_multiplicity
_atom_site_calc_flag
_atom_site_refinement_flags
C9 C 0.32299(11) 1.02689(10) 0.20672(7) 0.0290(2) Uani 1 1 d .
C42 C 0.30033(12) 0.96089(10) -0.00162(7) 0.0334(2) Uani 1 1 d .
C32 C 0.42362(11) 0.86172(10) 0.12503(7) 0.0300(2) Uani 1 1 d .
C41 C 0.35992(11) 0.91759(10) 0.05486(7) 0.0317(2) Uani 1 1 d .
C7 C 0.44032(11) 0.84147(10) 0.27861(7) 0.0298(2) Uani 1 1 d .
C24 C -0.04365(12) 0.96300(10) 0.39846(7) 0.0325(2) Uani 1 1 d .
C8 C 0.40057(11) 0.90883(10) 0.19864(6) 0.0288(2) Uani 1 1 d .
C2 C 0.34044(11) 0.84267(10) 0.35638(7) 0.0297(2) Uani 1 1 d .
C25 C -0.14996(12) 1.02248(11) 0.39153(7) 0.0350(2) Uani 1 1 d .
C33 C 0.50375(12) 0.74934(10) 0.11540(7) 0.0330(2) Uani 1 1 d .
C15 C 0.08100(12) 0.88797(10) 0.40597(6) 0.0306(2) Uani 1 1 d .
C1 C 0.21091(11) 0.92016(9) 0.35362(6) 0.0283(2) Uani 1 1 d .
C14 C 0.22993(11) 1.03421(10) 0.28571(6) 0.0285(2) Uani 1 1 d .
C10 C 0.34458(12) 1.13273(10) 0.14126(7) 0.0354(3) Uani 1 1 d .
H10A H 0.4071 1.1283 0.0879 0.043 Uiso 1 1 calc R
C43 C 0.21464(11) 1.01409(10) -0.06160(7) 0.0328(2) Uani 1 1 d .
C16 C 0.05240(12) 0.77488(10) 0.46844(7) 0.0337(2) Uani 1 1 d .
C18 C -0.04521(12) 0.58056(10) 0.58737(7) 0.0332(2) Uani 1 1 d .
C13 C 0.16480(11) 1.14831(10) 0.29736(7) 0.0324(2) Uani 1 1 d .
H13A H 0.1043 1.1547 0.3510 0.039 Uiso 1 1 calc R
C17 C 0.00966(12) 0.68496(10) 0.52165(7) 0.0350(2) Uani 1 1 d .
C26 C -0.26720(12) 1.10100(11) 0.37308(7) 0.0356(3) Uani 1 1 d .
C6 C 0.56915(12) 0.77783(11) 0.28052(8) 0.0381(3) Uani 1 1 d .
H6A H 0.6379 0.7790 0.2286 0.046 Uiso 1 1 calc R
C3 C 0.37135(12) 0.77506(11) 0.43307(7) 0.0359(3) Uani 1 1 d .
H3A H 0.3043 0.7738 0.4857 0.043 Uiso 1 1 calc R
C44 C 0.12310(13) 1.11342(11) -0.04551(8) 0.0379(3) Uani 1 1 d .
H44A H 0.1253 1.1510 0.0016 0.045 Uiso 1 1 calc R
C34 C 0.57430(13) 0.65841(11) 0.10479(7) 0.0374(3) Uani 1 1 d .
C11 C 0.27608(13) 1.24384(11) 0.15315(8) 0.0399(3) Uani 1 1 d .
H11A H 0.2896 1.3148 0.1076 0.048 Uiso 1 1 calc R
C12 C 0.18747(12) 1.25204(11) 0.23160(8) 0.0375(3) Uani 1 1 d .
H12A H 0.1423 1.3291 0.2401 0.045 Uiso 1 1 calc R
C35 C 0.67137(14) 0.55498(10) 0.09645(8) 0.0403(3) Uani 1 1 d .
C4 C 0.49785(14) 0.71029(12) 0.43315(8) 0.0438(3) Uani 1 1 d .
H4A H 0.5167 0.6634 0.4856 0.053 Uiso 1 1 calc R
C23 C -0.18872(13) 0.55287(11) 0.60417(8) 0.0409(3) Uani 1 1 d .
H23A H -0.2484 0.6007 0.5701 0.049 Uiso 1 1 calc R
C45 C 0.02920(13) 1.15756(11) -0.09758(9) 0.0429(3) Uani 1 1 d .
H45A H -0.0317 1.2264 -0.0868 0.051 Uiso 1 1 calc R
C22 C -0.24448(14) 0.45644(12) 0.67006(9) 0.0477(3) Uani 1 1 d .
H22A H -0.3426 0.4386 0.6815 0.057 Uiso 1 1 calc R
C19 C 0.04101(13) 0.50764(12) 0.63649(8) 0.0437(3) Uani 1 1 d .
H19A H 0.1394 0.5243 0.6251 0.052 Uiso 1 1 calc R
C5 C 0.59770(14) 0.71307(13) 0.35729(8) 0.0459(3) Uani 1 1 d .
H5A H 0.6860 0.6704 0.3580 0.055 Uiso 1 1 calc R
C46 C 0.02321(15) 1.10273(13) -0.16481(9) 0.0485(3) Uani 1 1 d .
H46A H -0.0436 1.1317 -0.1995 0.058 Uiso 1 1 calc R
C48 C 0.21181(15) 0.96261(13) -0.13213(8) 0.0491(3) Uani 1 1 d .
H48A H 0.2770 0.8978 -0.1461 0.059 Uiso 1 1 calc R
C20 C -0.01612(16) 0.41103(13) 0.70182(9) 0.0530(4) Uani 1 1 d .
H20A H 0.0433 0.3613 0.7352 0.064 Uiso 1 1 calc R
C31 C -0.24455(15) 1.22258(13) 0.32829(9) 0.0511(3) Uani 1 1 d .
H31A H -0.1513 1.2547 0.3120 0.061 Uiso 1 1 calc R
C21 C -0.15863(15) 0.38611(12) 0.71910(9) 0.0496(3) Uani 1 1 d .
H21A H -0.1975 0.3203 0.7649 0.060 Uiso 1 1 calc R
C27 C -0.40496(14) 1.05621(13) 0.39705(10) 0.0489(3) Uani 1 1 d .
H27A H -0.4222 0.9729 0.4274 0.059 Uiso 1 1 calc R
C47 C 0.11427(18) 1.00581(15) -0.18177(9) 0.0585(4) Uani 1 1 d .
H47A H 0.1100 0.9679 -0.2284 0.070 Uiso 1 1 calc R
C40 C 0.79877(15) 0.55348(12) 0.12196(11) 0.0542(4) Uani 1 1 d .
H40A H 0.8197 0.6204 0.1457 0.065 Uiso 1 1 calc R
C28 C -0.51620(15) 1.13218(16) 0.37702(11) 0.0599(4) Uani 1 1 d .
H28A H -0.6102 1.1018 0.3950 0.072 Uiso 1 1 calc R
C37 C 0.7444(3) 0.36077(17) 0.05335(14) 0.0992(8) Uani 1 1 d .
H37A H 0.7260 0.2943 0.0284 0.119 Uiso 1 1 calc R
C30 C -0.35663(18) 1.29723(16) 0.30724(10) 0.0637(4) Uani 1 1 d .
H30A H -0.3403 1.3803 0.2761 0.076 Uiso 1 1 calc R
C39 C 0.89539(17) 0.45738(15) 0.11370(13) 0.0697(5) Uani 1 1 d .
H39A H 0.9816 0.4579 0.1323 0.084 Uiso 1 1 calc R
C29 C -0.49207(17) 1.25137(17) 0.33134(11) 0.0621(4) Uani 1 1 d .
H29A H -0.5690 1.3026 0.3162 0.074 Uiso 1 1 calc R
C38 C 0.8682(2) 0.36166(16) 0.07913(12) 0.0793(6) Uani 1 1 d .
H38A H 0.9355 0.2956 0.0730 0.095 Uiso 1 1 calc R
C36 C 0.6442(2) 0.45632(15) 0.06304(13) 0.0821(6) Uani 1 1 d .
H36A H 0.5566 0.4533 0.0465 0.099 Uiso 1 1 calc R

loop_
_atom_site_aniso_label
_atom_site_aniso_U_11
_atom_site_aniso_U_22
_atom_site_aniso_U_33
_atom_site_aniso_U_23
_atom_site_aniso_U_13
_atom_site_aniso_U_12
C9 0.0269(5) 0.0288(5) 0.0288(5) -0.0023(4) -0.0047(4) 0.0009(4)
C42 0.0317(5) 0.0352(6) 0.0294(5) -0.0038(4) -0.0013(4) 0.0005(4)
C32 0.0266(5) 0.0302(5) 0.0287(5) -0.0005(4) -0.0018(4) 0.0006(4)
C41 0.0297(5) 0.0338(6) 0.0277(5) -0.0046(4) -0.0003(4) 0.0014(4)
C7 0.0303(5) 0.0278(5) 0.0301(5) -0.0032(4) -0.0070(4) 0.0016(4)
C24 0.0329(5) 0.0331(5) 0.0271(5) -0.0019(4) -0.0013(4) -0.0013(4)
C8 0.0253(5) 0.0292(5) 0.0280(5) -0.0007(4) -0.0022(4) 0.0003(4)
C2 0.0322(5) 0.0270(5) 0.0293(5) -0.0034(4) -0.0081(4) 0.0008(4)
C25 0.0331(6) 0.0377(6) 0.0304(5) -0.0045(5) -0.0010(4) -0.0007(5)
C33 0.0353(6) 0.0328(6) 0.0283(5) -0.0025(4) -0.0048(4) -0.0001(4)
C15 0.0348(6) 0.0300(5) 0.0248(5) -0.0039(4) -0.0039(4) 0.0014(4)
C1 0.0326(5) 0.0271(5) 0.0240(5) -0.0044(4) -0.0053(4) 0.0013(4)
C14 0.0274(5) 0.0287(5) 0.0283(5) -0.0036(4) -0.0058(4) 0.0010(4)
C10 0.0366(6) 0.0326(6) 0.0308(5) 0.0006(4) -0.0010(4) 0.0001(5)
C43 0.0329(6) 0.0344(6) 0.0271(5) 0.0004(4) -0.0039(4) -0.0016(4)
C16 0.0348(6) 0.0336(6) 0.0292(5) -0.0048(4) -0.0023(4) 0.0024(4)
C18 0.0391(6) 0.0262(5) 0.0305(5) -0.0040(4) -0.0014(4) -0.0002(4)
C13 0.0308(5) 0.0310(5) 0.0338(5) -0.0059(4) -0.0046(4) 0.0019(4)
C17 0.0384(6) 0.0320(6) 0.0308(5) -0.0044(4) -0.0019(4) 0.0020(4)
C26 0.0326(6) 0.0396(6) 0.0341(6) -0.0099(5) -0.0056(4) 0.0052(5)
C6 0.0341(6) 0.0406(6) 0.0378(6) -0.0063(5) -0.0079(5) 0.0076(5)
C3 0.0407(6) 0.0369(6) 0.0293(5) -0.0037(4) -0.0092(4) 0.0019(5)
C44 0.0410(6) 0.0336(6) 0.0377(6) -0.0050(5) -0.0075(5) -0.0006(5)
C34 0.0430(6) 0.0319(6) 0.0346(6) -0.0034(5) -0.0067(5) 0.0010(5)
C11 0.0449(7) 0.0292(6) 0.0385(6) 0.0042(5) -0.0052(5) 0.0009(5)
C12 0.0390(6) 0.0272(5) 0.0439(6) -0.0049(5) -0.0075(5) 0.0052(4)
C35 0.0533(7) 0.0278(6) 0.0362(6) -0.0034(5) -0.0070(5) 0.0063(5)
C4 0.0510(7) 0.0440(7) 0.0366(6) -0.0009(5) -0.0190(5) 0.0081(5)
C23 0.0390(6) 0.0367(6) 0.0438(6) -0.0038(5) -0.0069(5) 0.0005(5)
C45 0.0403(7) 0.0330(6) 0.0506(7) 0.0012(5) -0.0099(5) 0.0031(5)
C22 0.0403(7) 0.0396(7) 0.0570(8) -0.0057(6) 0.0009(6) -0.0089(5)
C19 0.0391(6) 0.0384(6) 0.0483(7) 0.0034(5) -0.0094(5) -0.0035(5)
C5 0.0405(7) 0.0503(7) 0.0469(7) -0.0062(6) -0.0172(5) 0.0146(5)
C46 0.0518(8) 0.0480(8) 0.0442(7) 0.0057(6) -0.0212(6) 0.0002(6)
C48 0.0605(8) 0.0526(8) 0.0346(6) -0.0122(6) -0.0127(6) 0.0172(6)
C20 0.0581(8) 0.0411(7) 0.0530(8) 0.0118(6) -0.0170(7) -0.0038(6)
C31 0.0421(7) 0.0467(8) 0.0527(8) 0.0034(6) 0.0001(6) 0.0049(6)
C21 0.0564(8) 0.0335(6) 0.0483(7) 0.0057(5) -0.0001(6) -0.0093(6)
C27 0.0386(7) 0.0464(7) 0.0655(9) -0.0196(7) -0.0117(6) -0.0002(5)
C47 0.0788(11) 0.0650(9) 0.0372(7) -0.0138(7) -0.0246(7) 0.0126(8)
C40 0.0466(8) 0.0333(7) 0.0785(10) -0.0091(7) -0.0073(7) 0.0015(5)
C28 0.0377(7) 0.0699(10) 0.0834(11) -0.0325(9) -0.0229(7) 0.0057(7)
C37 0.178(2) 0.0458(10) 0.1003(15) -0.0407(10) -0.0736(16) 0.0461(12)
C30 0.0625(10) 0.0568(9) 0.0583(9) 0.0051(7) -0.0065(7) 0.0198(7)
C39 0.0487(9) 0.0492(9) 0.0962(13) -0.0010(9) -0.0007(8) 0.0119(7)
C29 0.0533(9) 0.0754(11) 0.0639(9) -0.0239(8) -0.0248(7) 0.0281(8)
C38 0.1051(15) 0.0531(10) 0.0699(11) -0.0141(8) -0.0084(10) 0.0405(10)
C36 0.1286(17) 0.0446(9) 0.1005(14) -0.0303(9) -0.0754(13) 0.0295(10)

loop_
_atom_type_symbol
_atom_type_description
_atom_type_scat_dispersion_real
_atom_type_scat_dispersion_imag
_atom_type_scat_source
C C 0.0033 0.0016 'International Tables Vol C Tables 4.2.6.8 and 6.1.1.4'
H H 0.0000 0.0000 'International Tables Vol C Tables 4.2.6.8 and 6.1.1.4'

loop_
_geom_angle_atom_site_label_1
_geom_angle_atom_site_label_2
_geom_angle_atom_site_label_3
_geom_angle
C10 C9 C14 119.31(10)
C10 C9 C8 122.41(9)
C14 C9 C8 118.18(9)
C41 C42 C43 173.33(11)
C8 C32 C41 121.56(10)
C8 C32 C33 122.85(10)
C41 C32 C33 115.45(10)
C42 C41 C32 176.55(12)
C6 C7 C2 119.43(10)
C6 C7 C8 123.46(10)
C2 C7 C8 117.10(9)
C25 C24 C15 177.79(12)
C32 C8 C9 122.47(9)
C32 C8 C7 123.32(10)
C9 C8 C7 114.02(9)
C3 C2 C7 118.80(10)
C3 C2 C1 122.72(10)
C7 C2 C1 118.41(9)
C24 C25 C26 172.90(11)
C34 C33 C32 177.40(12)
C1 C15 C16 124.94(10)
C1 C15 C24 122.06(10)
C16 C15 C24 112.87(9)
C15 C1 C2 123.81(9)
C15 C1 C14 121.80(10)
C2 C1 C14 114.31(9)
C13 C14 C9 119.12(9)
C13 C14 C1 123.26(9)
C9 C14 C1 117.57(9)
C11 C10 C9 120.71(10)
C48 C43 C44 118.75(11)
C48 C43 C42 121.56(11)
C44 C43 C42 119.48(10)
C17 C16 C15 171.17(12)
C19 C18 C23 118.98(10)
C19 C18 C17 121.31(10)
C23 C18 C17 119.69(10)
C12 C13 C14 120.62(10)
C16 C17 C18 177.65(12)
C31 C26 C27 118.84(12)
C31 C26 C25 120.12(11)
C27 C26 C25 121.01(11)
C5 C6 C7 120.54(11)
C4 C3 C2 120.71(11)
C45 C44 C43 120.36(12)
C33 C34 C35 173.06(13)
C10 C11 C12 120.04(10)
C13 C12 C11 120.15(10)
C36 C35 C40 117.72(13)
C36 C35 C34 122.67(13)
C40 C35 C34 119.60(11)
C3 C4 C5 120.35(11)
C22 C23 C18 120.34(12)
C46 C45 C44 120.39(12)
C21 C22 C23 120.18(12)
C20 C19 C18 120.00(12)
C6 C5 C4 120.10(11)
C45 C46 C47 119.62(12)
C47 C48 C43 119.83(12)
C21 C20 C19 120.56(12)
C30 C31 C26 120.38(13)
C22 C21 C20 119.92(12)
C28 C27 C26 120.27(13)
C46 C47 C48 120.96(13)
C39 C40 C35 121.38(15)
C29 C28 C27 120.31(14)
C38 C37 C36 120.64(17)
C29 C30 C31 120.01(15)
C38 C39 C40 120.23(17)
C28 C29 C30 120.17(14)
C39 C38 C37 119.71(15)
C35 C36 C37 120.29(18)

loop_
_geom_bond_atom_site_label_1
_geom_bond_atom_site_label_2
_geom_bond_distance
C9 C10 1.3945(14)
C9 C14 1.4102(14)
C9 C8 1.4717(14)
C42 C41 1.1950(16)
C42 C43 1.4317(15)
C32 C8 1.3720(15)
C32 C41 1.4287(15)
C32 C33 1.4333(15)
C7 C6 1.3937(15)
C7 C2 1.4130(15)
C7 C8 1.4770(14)
C24 C25 1.1977(16)
C24 C15 1.4311(15)
C2 C3 1.3987(15)
C2 C1 1.4738(14)
C25 C26 1.4293(16)
C33 C34 1.1942(16)
C15 C1 1.3716(15)
C15 C16 1.4296(15)
C1 C14 1.4783(14)
C14 C13 1.3961(15)
C10 C11 1.3801(16)
C43 C48 1.3897(17)
C43 C44 1.3916(16)
C16 C17 1.1960(15)
C18 C19 1.3881(17)
C18 C23 1.3943(17)
C18 C17 1.4322(15)
C13 C12 1.3819(15)
C26 C31 1.3859(17)
C26 C27 1.3930(17)
C6 C5 1.3809(17)
C3 C4 1.3767(16)
C44 C45 1.3789(17)
C34 C35 1.4364(16)
C11 C12 1.3874(17)
C35 C36 1.3736(19)
C35 C40 1.385(2)
C4 C5 1.3839(19)
C23 C22 1.3790(17)
C45 C46 1.370(2)
C22 C21 1.373(2)
C19 C20 1.3791(17)
C46 C47 1.371(2)
C48 C47 1.3777(19)
C20 C21 1.377(2)
C31 C30 1.3798(19)
C27 C28 1.3757(19)
C40 C39 1.3727(19)
C28 C29 1.369(2)
C37 C38 1.357(3)
C37 C36 1.392(2)
C30 C29 1.377(2)
C39 C38 1.357(3)

loop_
_geom_torsion_atom_site_label_1
_geom_torsion_atom_site_label_2
_geom_torsion_atom_site_label_3
_geom_torsion_atom_site_label_4
_geom_torsion
C43 C42 C41 C32 41(3)
C8 C32 C41 C42 -83(2)
C33 C32 C41 C42 93(2)
C41 C32 C8 C9 -7.09(16)
C33 C32 C8 C9 177.51(9)
C41 C32 C8 C7 167.66(10)
C33 C32 C8 C7 -7.75(16)
C10 C9 C8 C32 -42.79(16)
C14 C9 C8 C32 141.03(11)
C10 C9 C8 C7 142.02(11)
C14 C9 C8 C7 -34.16(13)
C6 C7 C8 C32 43.45(16)
C2 C7 C8 C32 -136.34(11)
C6 C7 C8 C9 -141.41(11)
C2 C7 C8 C9 38.81(13)
C6 C7 C2 C3 -2.78(16)
C8 C7 C2 C3 177.02(10)
C6 C7 C2 C1 174.34(10)
C8 C7 C2 C1 -5.86(14)
C15 C24 C25 C26 -103(3)
C8 C32 C33 C34 -118(3)
C41 C32 C33 C34 67(3)
C25 C24 C15 C1 118(3)
C25 C24 C15 C16 -58(3)
C16 C15 C1 C2 -1.51(17)
C24 C15 C1 C2 -176.94(10)
C16 C15 C1 C14 175.03(10)
C24 C15 C1 C14 -0.40(16)
C3 C2 C1 C15 -37.67(16)
C7 C2 C1 C15 145.32(11)
C3 C2 C1 C14 145.55(11)
C7 C2 C1 C14 -31.45(13)
C10 C9 C14 C13 -1.88(16)
C8 C9 C14 C13 174.42(10)
C10 C9 C14 C1 -179.53(10)
C8 C9 C14 C1 -3.23(14)
C15 C1 C14 C13 41.79(16)
C2 C1 C14 C13 -141.37(11)
C15 C1 C14 C9 -140.67(11)
C2 C1 C14 C9 36.18(13)
C14 C9 C10 C11 0.04(17)
C8 C9 C10 C11 -176.09(11)
C41 C42 C43 C48 -132.9(10)
C41 C42 C43 C44 41.7(11)
C1 C15 C16 C17 -170.5(7)
C24 C15 C16 C17 5.3(8)
C9 C14 C13 C12 2.01(16)
C1 C14 C13 C12 179.52(10)
C15 C16 C17 C18 -47(4)
C19 C18 C17 C16 -115(3)
C23 C18 C17 C16 63(3)
C24 C25 C26 C31 -36.1(11)
C24 C25 C26 C27 141.8(10)
C2 C7 C6 C5 2.03(18)
C8 C7 C6 C5 -177.75(12)
C7 C2 C3 C4 1.18(17)
C1 C2 C3 C4 -175.81(11)
C48 C43 C44 C45 1.55(17)
C42 C43 C44 C45 -173.25(11)
C32 C33 C34 C35 72(3)
C9 C10 C11 C12 1.69(19)
C14 C13 C12 C11 -0.29(18)
C10 C11 C12 C13 -1.58(19)
C33 C34 C35 C36 179(100)
C33 C34 C35 C40 -1.4(11)
C2 C3 C4 C5 1.22(19)
C19 C18 C23 C22 1.63(18)
C17 C18 C23 C22 -176.78(11)
C43 C44 C45 C46 1.16(18)
C18 C23 C22 C21 -0.7(2)
C23 C18 C19 C20 -1.23(19)
C17 C18 C19 C20 177.16(12)
C7 C6 C5 C4 0.4(2)
C3 C4 C5 C6 -2.0(2)
C44 C45 C46 C47 -2.0(2)
C44 C43 C48 C47 -3.4(2)
C42 C43 C48 C47 171.24(13)
C18 C19 C20 C21 -0.1(2)
C27 C26 C31 C30 -0.6(2)
C25 C26 C31 C30 177.35(13)
C23 C22 C21 C20 -0.7(2)
C19 C20 C21 C22 1.1(2)
C31 C26 C27 C28 -0.5(2)
C25 C26 C27 C28 -178.47(12)
C45 C46 C47 C48 0.0(2)
C43 C48 C47 C46 2.7(2)
C36 C35 C40 C39 0.5(2)
C34 C35 C40 C39 -178.89(13)
C26 C27 C28 C29 1.8(2)
C26 C31 C30 C29 0.5(2)
C35 C40 C39 C38 0.7(2)
C27 C28 C29 C30 -1.9(2)
C31 C30 C29 C28 0.7(3)
C40 C39 C38 C37 -0.5(3)
C36 C37 C38 C39 -0.8(3)
C40 C35 C36 C37 -1.8(3)
C34 C35 C36 C37 177.51(17)
C38 C37 C36 C35 2.1(3)

loop_
_cod_related_entry_id
_cod_related_entry_database
_cod_related_entry_code
1 ChemSpider 30660397
